data_7055168
loop_
_publ_author_name
'Kalinowska-Lis, Urszula'
'Felczak, Aleksandra'
'Ch\;eci\'nska, Lilianna'
'Ma\/lecka, Magdalena'
'Lisowska, Katarzyna'
'Ochocki, Justyn'

_publ_section_title
;
 Influence of selected inorganic counter-ions on the structure and
 antimicrobial properties of silver(i) complexes with imidazole-containing
 ligands
;
_journal_issue 1
_journal_name_full 'New J. Chem.'
_journal_page_first 694
_journal_paper_doi 10.1039/C5NJ02514A
_journal_volume 40
_journal_year 2016
_chemical_formula_moiety 'C16 H24 Ag2 N8 O4, 2(C2 F3 O2)'
_chemical_formula_sum 'C20 H24 Ag2 F6 N8 O8'
_chemical_formula_weight 834.21
_space_group_crystal_system monoclinic
_space_group_IT_number 14
_space_group_name_Hall '-P 2ybc'
_space_group_name_H-M_alt 'P 1 21/c 1'
_symmetry_space_group_name_Hall '-P 2ybc'
_symmetry_space_group_name_H-M 'P 1 21/c 1'
_atom_sites_solution_hydrogens mixed
_audit_creation_method SHELXL-2014/7
_audit_update_record
;
2015-11-04 deposited with the CCDC.
2015-11-16 downloaded from the CCDC.
;
_cell_angle_alpha 90
_cell_angle_beta 97.599(2)
_cell_angle_gamma 90
_cell_formula_units_Z 2
_cell_length_a 7.7766(2)
_cell_length_b 15.2479(3)
_cell_length_c 11.6266(2)
_cell_measurement_reflns_used 13969
_cell_measurement_temperature 100(2)
_cell_measurement_theta_max 36.7530
_cell_measurement_theta_min 2.9520
_cell_volume 1366.54(5)
_computing_cell_refinement 'CrysAlisPro (Agilent Technologies)'
_computing_data_collection 'CrysAlisPro (Agilent Technologies)'
_computing_data_reduction 'CrysAlisPro (Agilent Technologies)'
_computing_molecular_graphics
; 
C. F. Macrae, I. J. Bruno, J. A. Chisholm, P. R. Edgington, P. McCabe, E.
Pidcock, L. Rodriguez-Monge, R. Taylor, J. van de Streek and P. A. Wood
(2008). <i>J. Appl. Cryst.</i> <b>41</b>, 466--470.
A. L. Spek (2009). <i>Acta Cryst.</i> D<b>65</b>, 148--155.
;
_computing_publication_material
;
Sheldrick, G. M. (2015). <i>Acta Cryst.</i> C<b>71</b>, 3--8.
Westrip, S. P. (2010). <i>J. Appl. Cryst.</i> <b>43</b>, 920--925.
;
_computing_structure_refinement 'SHELXL-2014/7 (Sheldrick, 2015)'
_computing_structure_solution
;
Sheldrick, G. M. (2015). <i>Acta Cryst.</i> A<b>71</b>, 3--8.
;
_diffrn_ambient_temperature 100(2)
_diffrn_detector_area_resol_mean 10.4498
_diffrn_measured_fraction_theta_full 1.000
_diffrn_measured_fraction_theta_max 1.000
_diffrn_measurement_device_type 'SuperNova, Dual, Cu at zero, Atlas'
_diffrn_measurement_method '\w scans'
_diffrn_radiation_monochromator mirror
_diffrn_radiation_source 'SuperNova (Mo) X-ray Source'
_diffrn_radiation_type MoK\a
_diffrn_radiation_wavelength 0.71073
_diffrn_reflns_av_R_equivalents 0.0138
_diffrn_reflns_av_unetI/netI 0.0080
_diffrn_reflns_laue_measured_fraction_full 1.000
_diffrn_reflns_laue_measured_fraction_max 1.000
_diffrn_reflns_limit_h_max 9
_diffrn_reflns_limit_h_min -9
_diffrn_reflns_limit_k_max 19
_diffrn_reflns_limit_k_min -16
_diffrn_reflns_limit_l_max 14
_diffrn_reflns_limit_l_min -14
_diffrn_reflns_number 15057
_diffrn_reflns_point_group_measured_fraction_full 1.000
_diffrn_reflns_point_group_measured_fraction_max 1.000
_diffrn_reflns_theta_full 25.242
_diffrn_reflns_theta_max 26.988
_diffrn_reflns_theta_min 2.215
_exptl_absorpt_coefficient_mu 1.535
_exptl_absorpt_correction_T_max 0.96621
_exptl_absorpt_correction_T_min 0.86282
_exptl_absorpt_correction_type multi-scan
_exptl_absorpt_process_details 'CrysAlisPro, Agilent Technologies'
_exptl_crystal_colour colourless
_exptl_crystal_density_diffrn 2.027
_exptl_crystal_density_method 'not measured'
_exptl_crystal_description plate
_exptl_crystal_F_000 824
_exptl_crystal_size_max 0.10
_exptl_crystal_size_mid 0.08
_exptl_crystal_size_min 0.07
_refine_diff_density_max 1.977
_refine_diff_density_min -0.357
_refine_diff_density_rms 0.089
_refine_ls_extinction_method none
_refine_ls_goodness_of_fit_ref 1.142
_refine_ls_hydrogen_treatment mixed
_refine_ls_matrix_type full
_refine_ls_number_parameters 219
_refine_ls_number_reflns 2983
_refine_ls_number_restraints 16
_refine_ls_restrained_S_all 1.141
_refine_ls_R_factor_all 0.0286
_refine_ls_R_factor_gt 0.0283
_refine_ls_shift/su_max 0.002
_refine_ls_shift/su_mean 0.000
_refine_ls_structure_factor_coef Fsqd
_refine_ls_weighting_details 'w=1/[\s^2^(Fo^2^)+(0.0241P)^2^+3.6007P] where P=(Fo^2^+2Fc^2^)/3'
_refine_ls_weighting_scheme calc
_refine_ls_wR_factor_gt 0.0665
_refine_ls_wR_factor_ref 0.0667
_reflns_Friedel_coverage 0.000
_reflns_number_gt 2950
_reflns_number_total 2983
_reflns_threshold_expression 'I > 2\s(I)'
_cod_data_source_file c5nj02514a3.cif
_cod_data_source_block complex3
_cod_depositor_comments 'Adding full bibliography for 7055167--7055169.cif.'
_cod_database_code 7055168
_shelx_shelxl_version_number 2014/7
_shelx_space_group_comment
;
The symmetry employed for this shelxl refinement is uniquely defined
by the following loop, which should always be used as a source of
symmetry information in preference to the above space-group names.
They are only intended as comments.
;

loop_
_space_group_symop_operation_xyz
'x, y, z'
'-x, y+1/2, -z+1/2'
'-x, -y, -z'
'x, -y-1/2, z-1/2'

loop_
_atom_site_label
_atom_site_type_symbol
_atom_site_fract_x
_atom_site_fract_y
_atom_site_fract_z
_atom_site_U_iso_or_equiv
_atom_site_adp_type
_atom_site_occupancy
_atom_site_site_symmetry_order
_atom_site_calc_flag
_atom_site_refinement_flags_posn
_atom_site_refinement_flags_adp
_atom_site_refinement_flags_occupancy
_atom_site_disorder_assembly
_atom_site_disorder_group
Ag1 Ag 0.68819(2) 0.50145(2) 0.45817(2) 0.01452(8) Uani 1 1 d . . . . .
O1 O 0.8357(3) 0.61691(13) 0.73147(16) 0.0166(4) Uani 1 1 d . . . . .
O2 O 0.7053(3) 0.45327(12) 0.71752(17) 0.0185(4) Uani 1 1 d . . . . .
N1 N 0.7996(3) 0.62729(14) 0.45674(18) 0.0133(4) Uani 1 1 d . . . . .
N2 N 0.8653(3) 0.75951(14) 0.40320(19) 0.0153(4) Uani 1 1 d D . . . .
N3 N 0.6293(3) 0.36906(14) 0.48746(18) 0.0133(4) Uani 1 1 d . . . . .
N4 N 0.5366(3) 0.23342(15) 0.4702(2) 0.0162(4) Uani 1 1 d . . . . .
C1 C 0.9108(3) 0.66555(17) 0.5457(2) 0.0137(5) Uani 1 1 d . . . . .
C2 C 0.9514(3) 0.74768(18) 0.5127(2) 0.0166(5) Uani 1 1 d . . . . .
H2 H 1.0248 0.7887 0.5568 0.020 Uiso 1 1 calc R U . . .
C3 C 0.7759(3) 0.68655(17) 0.3727(2) 0.0147(5) Uani 1 1 d . . . . .
H3 H 0.7049 0.6782 0.3005 0.018 Uiso 1 1 calc R U . . .
C4 C 0.9692(3) 0.61893(17) 0.6571(2) 0.0158(5) Uani 1 1 d . . . . .
H41 H 1.0026 0.5581 0.6401 0.019 Uiso 1 1 calc R U . . .
H42 H 1.0728 0.6488 0.6978 0.019 Uiso 1 1 calc R U . . .
C5 C 0.6758(3) 0.32614(16) 0.5921(2) 0.0123(5) Uani 1 1 d . . . . .
C6 C 0.6183(3) 0.24200(17) 0.5821(2) 0.0144(5) Uani 1 1 d . . . . .
H6 H 0.6319 0.1980 0.6405 0.017 Uiso 1 1 calc R U . . .
C7 C 0.5463(3) 0.31100(17) 0.4168(2) 0.0159(5) Uani 1 1 d . . . . .
H7 H 0.4995 0.3225 0.3385 0.019 Uiso 1 1 calc R U . . .
C8 C 0.7797(3) 0.37150(17) 0.6917(2) 0.0169(5) Uani 1 1 d . . . . .
H8A H 0.7878 0.3332 0.7610 0.020 Uiso 1 1 calc R U . . .
H8B H 0.8987 0.3815 0.6732 0.020 Uiso 1 1 calc R U . . .
H1A H 0.797(6) 0.574(3) 0.733(4) 0.038(12) Uiso 1 1 d . . . . .
H2A H 0.624(6) 0.443(3) 0.753(4) 0.038(11) Uiso 1 1 d . . . . .
H20 H 0.864(5) 0.803(2) 0.359(3) 0.030(10) Uiso 1 1 d D . . . .
H40 H 0.502(5) 0.187(3) 0.445(3) 0.025(9) Uiso 1 1 d . . . . .
O3 O 0.3648(3) 0.55308(12) 0.78065(16) 0.0191(4) Uani 1 1 d . . . . .
O4 O 0.4421(2) 0.41713(12) 0.84126(16) 0.0172(4) Uani 1 1 d . . . . .
C9 C 0.3586(3) 0.48762(16) 0.8417(2) 0.0129(5) Uani 1 1 d . . . . .
C10 C 0.2237(3) 0.48911(13) 0.9282(2) 0.0166(5) Uani 1 1 d D . . . .
F1A F 0.1978(8) 0.5685(2) 0.9739(7) 0.0205(4) Uani 0.56(2) 1 d D . P A 1
F2A F 0.2792(9) 0.4374(4) 1.0194(4) 0.0205(4) Uani 0.56(2) 1 d D . P A 1
F3A F 0.073(3) 0.460(2) 0.872(3) 0.026(3) Uani 0.56(2) 1 d D . P A 1
F1B F 0.1760(10) 0.5719(2) 0.9462(9) 0.0205(4) Uani 0.44(2) 1 d D . P A 2
F2B F 0.2663(11) 0.4493(5) 1.0308(4) 0.0205(4) Uani 0.44(2) 1 d D . P A 2
F3B F 0.077(4) 0.448(3) 0.885(4) 0.026(3) Uani 0.44(2) 1 d D . P A 2

loop_
_atom_site_aniso_label
_atom_site_aniso_U_11
_atom_site_aniso_U_22
_atom_site_aniso_U_33
_atom_site_aniso_U_23
_atom_site_aniso_U_13
_atom_site_aniso_U_12
Ag1 0.01724(12) 0.00901(11) 0.01790(11) 0.00058(6) 0.00451(7) -0.00089(7)
O1 0.0226(10) 0.0129(9) 0.0152(9) -0.0015(7) 0.0057(7) -0.0031(8)
O2 0.0228(10) 0.0131(9) 0.0216(9) -0.0054(7) 0.0106(8) -0.0040(7)
N1 0.0148(10) 0.0108(10) 0.0152(10) 0.0002(8) 0.0052(8) 0.0001(8)
N2 0.0191(11) 0.0115(10) 0.0156(10) 0.0027(8) 0.0032(8) -0.0003(8)
N3 0.0146(10) 0.0113(10) 0.0143(10) 0.0012(8) 0.0029(8) 0.0006(8)
N4 0.0199(11) 0.0114(10) 0.0173(10) -0.0038(8) 0.0026(8) -0.0032(9)
C1 0.0124(11) 0.0147(12) 0.0142(11) 0.0002(9) 0.0026(9) 0.0022(9)
C2 0.0180(12) 0.0167(12) 0.0152(11) -0.0002(9) 0.0025(9) -0.0023(10)
C3 0.0159(12) 0.0141(12) 0.0145(11) 0.0005(9) 0.0037(9) 0.0002(9)
C4 0.0150(12) 0.0177(12) 0.0148(12) 0.0021(9) 0.0027(9) 0.0001(10)
C5 0.0121(11) 0.0119(11) 0.0132(11) 0.0001(9) 0.0027(9) 0.0018(9)
C6 0.0170(12) 0.0120(11) 0.0147(11) 0.0009(9) 0.0034(9) 0.0013(9)
C7 0.0179(12) 0.0143(12) 0.0149(11) -0.0006(9) 0.0002(9) 0.0006(10)
C8 0.0181(12) 0.0155(12) 0.0167(12) -0.0031(10) 0.0007(10) -0.0002(10)
O3 0.0274(10) 0.0137(9) 0.0173(9) 0.0045(7) 0.0070(8) 0.0041(8)
O4 0.0185(9) 0.0129(9) 0.0209(9) 0.0030(7) 0.0055(7) 0.0035(7)
C9 0.0140(11) 0.0127(11) 0.0115(11) -0.0016(9) 0.0001(9) -0.0013(9)
C10 0.0189(12) 0.0123(12) 0.0193(12) 0.0003(9) 0.0055(10) -0.0010(9)
F1A 0.0350(9) 0.0172(8) 0.0120(8) -0.0003(6) 0.0127(7) 0.0042(6)
F2A 0.0350(9) 0.0172(8) 0.0120(8) -0.0003(6) 0.0127(7) 0.0042(6)
F3A 0.0157(12) 0.030(7) 0.032(7) 0.007(4) 0.004(2) -0.009(3)
F1B 0.0350(9) 0.0172(8) 0.0120(8) -0.0003(6) 0.0127(7) 0.0042(6)
F2B 0.0350(9) 0.0172(8) 0.0120(8) -0.0003(6) 0.0127(7) 0.0042(6)
F3B 0.0157(12) 0.030(7) 0.032(7) 0.007(4) 0.004(2) -0.009(3)

loop_
_atom_type_symbol
_atom_type_description
_atom_type_scat_dispersion_real
_atom_type_scat_dispersion_imag
_atom_type_scat_source
C C 0.0033 0.0016 'International Tables Vol C Tables 4.2.6.8 and 6.1.1.4'
H H 0.0000 0.0000 'International Tables Vol C Tables 4.2.6.8 and 6.1.1.4'
Ag Ag -0.8971 1.1015 'International Tables Vol C Tables 4.2.6.8 and 6.1.1.4'
F F 0.0171 0.0103 'International Tables Vol C Tables 4.2.6.8 and 6.1.1.4'
N N 0.0061 0.0033 'International Tables Vol C Tables 4.2.6.8 and 6.1.1.4'
O O 0.0106 0.0060 'International Tables Vol C Tables 4.2.6.8 and 6.1.1.4'

loop_
_geom_angle_atom_site_label_1
_geom_angle_atom_site_label_2
_geom_angle_atom_site_label_3
_geom_angle
_geom_angle_site_symmetry_3
N1 Ag1 N3 166.46(9) .
N1 Ag1 Ag1 114.09(6) 3_666
N3 Ag1 Ag1 73.21(6) 3_666
C4 O1 H1A 112(3) .
C8 O2 H2A 108(3) .
C3 N1 C1 106.0(2) .
C3 N1 Ag1 127.56(18) .
C1 N1 Ag1 126.45(17) .
C3 N2 C2 108.1(2) .
C3 N2 H20 122(3) .
C2 N2 H20 129(3) .
C7 N3 C5 106.2(2) .
C7 N3 Ag1 129.92(18) .
C5 N3 Ag1 123.84(17) .
C7 N4 C6 107.9(2) .
C7 N4 H40 130(3) .
C6 N4 H40 121(3) .
C2 C1 N1 108.8(2) .
C2 C1 C4 128.9(2) .
N1 C1 C4 122.3(2) .
C1 C2 N2 106.3(2) .
C1 C2 H2 126.9 .
N2 C2 H2 126.9 .
N1 C3 N2 110.8(2) .
N1 C3 H3 124.6 .
N2 C3 H3 124.6 .
O1 C4 C1 111.8(2) .
O1 C4 H41 109.3 .
C1 C4 H41 109.3 .
O1 C4 H42 109.3 .
C1 C4 H42 109.3 .
H41 C4 H42 107.9 .
C6 C5 N3 109.0(2) .
C6 C5 C8 130.0(2) .
N3 C5 C8 120.9(2) .
C5 C6 N4 106.0(2) .
C5 C6 H6 127.0 .
N4 C6 H6 127.0 .
N3 C7 N4 110.8(2) .
N3 C7 H7 124.6 .
N4 C7 H7 124.6 .
O2 C8 C5 112.1(2) .
O2 C8 H8A 109.2 .
C5 C8 H8A 109.2 .
O2 C8 H8B 109.2 .
C5 C8 H8B 109.2 .
H8A C8 H8B 107.9 .
O3 C9 O4 129.2(2) .
O3 C9 C10 116.4(2) .
O4 C9 C10 114.3(2) .
F2B C10 F1B 109.2(3) .
F2B C10 F3B 102.7(17) .
F1B C10 F3B 105(2) .
F3A C10 F2A 110.9(12) .
F3A C10 F1A 109(2) .
F2A C10 F1A 105.4(3) .
F2B C10 C9 117.6(4) .
F1B C10 C9 109.9(3) .
F3A C10 C9 108(2) .
F3B C10 C9 111(3) .
F2A C10 C9 109.2(3) .
F1A C10 C9 114.7(3) .

loop_
_geom_bond_atom_site_label_1
_geom_bond_atom_site_label_2
_geom_bond_distance
_geom_bond_site_symmetry_2
Ag1 N1 2.106(2) .
Ag1 N3 2.108(2) .
Ag1 Ag1 3.2044(4) 3_666
O1 C4 1.436(3) .
O1 H1A 0.72(4) .
O2 C8 1.423(3) .
O2 H2A 0.81(4) .
N1 C3 1.326(3) .
N1 C1 1.386(3) .
N2 C3 1.335(3) .
N2 C2 1.370(3) .
N2 H20 0.84(2) .
N3 C7 1.318(3) .
N3 C5 1.387(3) .
N4 C7 1.343(3) .
N4 C6 1.376(3) .
N4 H40 0.80(4) .
C1 C2 1.359(4) .
C1 C4 1.495(3) .
C2 H2 0.9500 .
C3 H3 0.9500 .
C4 H41 0.9900 .
C4 H42 0.9900 .
C5 C6 1.358(3) .
C5 C8 1.492(3) .
C6 H6 0.9500 .
C7 H7 0.9500 .
C8 H8A 0.9900 .
C8 H8B 0.9900 .
O3 C9 1.230(3) .
O4 C9 1.256(3) .
C9 C10 1.546(4) .
C10 F2B 1.340(4) .
C10 F1B 1.340(3) .
C10 F3A 1.343(4) .
C10 F3B 1.343(4) .
C10 F2A 1.345(3) .
C10 F1A 1.348(3) .

loop_
_geom_hbond_atom_site_label_D
_geom_hbond_atom_site_label_H
_geom_hbond_atom_site_label_A
_geom_hbond_distance_DH
_geom_hbond_distance_HA
_geom_hbond_distance_DA
_geom_hbond_angle_DHA
_geom_hbond_site_symmetry_A
O1 H1A O2 0.72(4) 1.97(5) 2.690(3) 172(5) .
O2 H2A O3 0.81(4) 2.67(4) 3.222(3) 127(4) .
O2 H2A O4 0.81(4) 1.90(4) 2.709(3) 177(4) .
N2 H20 O1 0.84(2) 1.91(3) 2.733(3) 166(4) 4_575
N4 H40 O4 0.80(4) 2.01(4) 2.787(3) 164(4) 4_565

loop_
_geom_torsion_atom_site_label_1
_geom_torsion_atom_site_label_2
_geom_torsion_atom_site_label_3
_geom_torsion_atom_site_label_4
_geom_torsion
C3 N1 C1 C2 0.1(3)
Ag1 N1 C1 C2 -178.72(17)
C3 N1 C1 C4 179.9(2)
Ag1 N1 C1 C4 1.1(3)
N1 C1 C2 N2 -0.2(3)
C4 C1 C2 N2 180.0(2)
C3 N2 C2 C1 0.3(3)
C1 N1 C3 N2 0.1(3)
Ag1 N1 C3 N2 178.87(16)
C2 N2 C3 N1 -0.2(3)
C2 C1 C4 O1 103.6(3)
N1 C1 C4 O1 -76.2(3)
C7 N3 C5 C6 -0.2(3)
Ag1 N3 C5 C6 179.90(16)
C7 N3 C5 C8 177.3(2)
Ag1 N3 C5 C8 -2.6(3)
N3 C5 C6 N4 0.2(3)
C8 C5 C6 N4 -177.0(2)
C7 N4 C6 C5 -0.1(3)
C5 N3 C7 N4 0.1(3)
Ag1 N3 C7 N4 180.00(17)
C6 N4 C7 N3 0.0(3)
C6 C5 C8 O2 -131.0(3)
N3 C5 C8 O2 52.1(3)
O3 C9 C10 F2B -145.2(5)
O4 C9 C10 F2B 37.5(5)
O3 C9 C10 F1B -19.5(6)
O4 C9 C10 F1B 163.2(5)
O3 C9 C10 F3A 86.9(15)
O4 C9 C10 F3A -90.4(15)
O3 C9 C10 F3B 96.7(19)
O4 C9 C10 F3B -80.6(19)
O3 C9 C10 F2A -152.7(4)
O4 C9 C10 F2A 30.0(4)
O3 C9 C10 F1A -34.6(5)
O4 C9 C10 F1A 148.1(5)
